data_7014940
loop_
_publ_author_name
'Chen, Zhen-Feng'
'Song, Xiao-Yan'
'Peng, Yan'
'Hong, Xue'
'Liu, Yan-Cheng'
'Liang, Hong'

_publ_section_title
;
 High cytotoxicity of dihalo-substituted 8-quinolinolato-lanthanides.
;
_journal_issue 8
_journal_name_full 'Dalton transactions (Cambridge, England : 2003)'
_journal_page_first 1684
_journal_page_last 1692
_journal_paper_doi 10.1039/c0dt01310b
_journal_volume 40
_journal_year 2011
_chemical_formula_moiety 'C27 H16 Cl6 Dy N3 O5, C2 H6 O, 1/3(C2 H6 O), 1/3(H2 O)'
_chemical_formula_sum 'C29.67 H24.67 Cl6 Dy N3 O6.67'
_chemical_formula_weight 905.06
_chemical_name_systematic
;
?
;
_space_group_IT_number 148
_symmetry_cell_setting trigonal
_symmetry_Int_Tables_number 148
_symmetry_space_group_name_Hall '-R 3'
_symmetry_space_group_name_H-M 'R -3 :H'
_atom_sites_solution_hydrogens geom
_atom_sites_solution_primary direct
_atom_sites_solution_secondary difmap
_audit_creation_method SHELXL-97
_cell_angle_alpha 90.00
_cell_angle_beta 90.00
_cell_angle_gamma 120.00
_cell_formula_units_Z 18
_cell_length_a 21.7675(14)
_cell_length_b 21.7675(14)
_cell_length_c 37.171(3)
_cell_measurement_reflns_used 21106
_cell_measurement_temperature 223(2)
_cell_measurement_theta_max 27.5
_cell_measurement_theta_min 3.1
_cell_volume 15252.9(19)
_computing_cell_refinement CrystalClear
_computing_data_collection CrystalClear
_computing_data_reduction CrystalStructure
_computing_structure_refinement 'SHELXL-97 (Sheldrick, 1997)'
_computing_structure_solution 'SHELXS-97 (Sheldrick, 1990)'
_diffrn_ambient_temperature 223(2)
_diffrn_detector_area_resol_mean 14.63
_diffrn_measured_fraction_theta_full 0.998
_diffrn_measured_fraction_theta_max 0.998
_diffrn_measurement_device_type 'Rigaku Saturn'
_diffrn_measurement_method \w
_diffrn_radiation_monochromator graphite
_diffrn_radiation_source 'fine-focus sealed tube'
_diffrn_radiation_type MoK\a
_diffrn_radiation_wavelength 0.71075
_diffrn_reflns_av_R_equivalents 0.0469
_diffrn_reflns_av_sigmaI/netI 0.0387
_diffrn_reflns_limit_h_max 26
_diffrn_reflns_limit_h_min -24
_diffrn_reflns_limit_k_max 26
_diffrn_reflns_limit_k_min -24
_diffrn_reflns_limit_l_max 38
_diffrn_reflns_limit_l_min -45
_diffrn_reflns_number 26016
_diffrn_reflns_theta_full 25.50
_diffrn_reflns_theta_max 25.50
_diffrn_reflns_theta_min 3.06
_exptl_absorpt_coefficient_mu 2.726
_exptl_absorpt_correction_T_max 0.336
_exptl_absorpt_correction_T_min 0.188
_exptl_absorpt_correction_type multi-scan
_exptl_absorpt_process_details 'Jacobson, R. (1998) Private communication'
_exptl_crystal_colour yellow
_exptl_crystal_density_diffrn 1.774
_exptl_crystal_density_method 'not measured'
_exptl_crystal_description block
_exptl_crystal_F_000 8010
_exptl_crystal_size_max 0.60
_exptl_crystal_size_mid 0.40
_exptl_crystal_size_min 0.40
_refine_diff_density_max 0.934
_refine_diff_density_min -0.726
_refine_diff_density_rms 0.102
_refine_ls_extinction_method none
_refine_ls_goodness_of_fit_ref 1.165
_refine_ls_hydrogen_treatment mixed
_refine_ls_matrix_type full
_refine_ls_number_parameters 429
_refine_ls_number_reflns 6297
_refine_ls_number_restraints 11
_refine_ls_restrained_S_all 1.167
_refine_ls_R_factor_all 0.0537
_refine_ls_R_factor_gt 0.0478
_refine_ls_shift/su_max 0.002
_refine_ls_shift/su_mean 0.000
_refine_ls_structure_factor_coef Fsqd
_refine_ls_weighting_details 'calc w=1/[\s^2^(Fo^2^)+(0.0511P)^2^+57.7554P] where P=(Fo^2^+2Fc^2^)/3'
_refine_ls_weighting_scheme calc
_refine_ls_wR_factor_gt 0.1176
_refine_ls_wR_factor_ref 0.1211
_reflns_number_gt 5772
_reflns_number_total 6297
_reflns_threshold_expression >2sigma(I)
_cod_data_source_file C0DT01310B.TXT
_cod_data_source_block shelxl-a
_cod_original_cell_volume 15252.8(18)
_cod_original_sg_symbol_H-M 'R -3:H'
_cod_database_code 7014940

loop_
_symmetry_equiv_pos_as_xyz
'x, y, z'
'-y, x-y, z'
'-x+y, -x, z'
'x+2/3, y+1/3, z+1/3'
'-y+2/3, x-y+1/3, z+1/3'
'-x+y+2/3, -x+1/3, z+1/3'
'x+1/3, y+2/3, z+2/3'
'-y+1/3, x-y+2/3, z+2/3'
'-x+y+1/3, -x+2/3, z+2/3'
'-x, -y, -z'
'y, -x+y, -z'
'x-y, x, -z'
'-x+2/3, -y+1/3, -z+1/3'
'y+2/3, -x+y+1/3, -z+1/3'
'x-y+2/3, x+1/3, -z+1/3'
'-x+1/3, -y+2/3, -z+2/3'
'y+1/3, -x+y+2/3, -z+2/3'
'x-y+1/3, x+2/3, -z+2/3'

loop_
_atom_site_label
_atom_site_type_symbol
_atom_site_fract_x
_atom_site_fract_y
_atom_site_fract_z
_atom_site_U_iso_or_equiv
_atom_site_adp_type
_atom_site_occupancy
_atom_site_symmetry_multiplicity
_atom_site_calc_flag
_atom_site_refinement_flags
_atom_site_disorder_assembly
_atom_site_disorder_group
Dy1 Dy 0.488913(14) 0.462929(14) 0.571908(7) 0.03961(12) Uani 1 1 d . . .
Cl1 Cl 0.40335(9) 0.30646(10) 0.45171(4) 0.0648(5) Uani 1 1 d . . .
Cl2 Cl 0.13684(10) 0.20146(13) 0.49976(7) 0.0992(8) Uani 1 1 d . . .
Cl3 Cl 0.44832(9) 0.39261(8) 0.71182(4) 0.0561(4) Uani 1 1 d . . .
Cl4 Cl 0.54492(11) 0.21417(10) 0.68189(6) 0.0761(5) Uani 1 1 d . . .
Cl5 Cl 0.70709(9) 0.53089(10) 0.48470(4) 0.0595(4) Uani 1 1 d . . .
Cl6 Cl 0.87913(9) 0.68782(11) 0.59241(7) 0.0808(6) Uani 1 1 d . . .
O1 O 0.4439(2) 0.3890(2) 0.52164(10) 0.0451(9) Uani 1 1 d . . .
O2 O 0.4675(2) 0.4241(2) 0.63182(10) 0.0429(9) Uani 1 1 d . . .
O3 O 0.5894(2) 0.5043(2) 0.53659(10) 0.0460(9) Uani 1 1 d . . .
O4 O 0.4655(2) 0.5328(2) 0.53035(10) 0.0468(9) Uani 1 1 d D . .
H4A H 0.502(2) 0.560(3) 0.5192(15) 0.056 Uiso 1 1 d D . .
H4B H 0.441(3) 0.515(3) 0.5126(11) 0.056 Uiso 1 1 d D . .
O5 O 0.4585(3) 0.5399(3) 0.60191(12) 0.0624(12) Uani 1 1 d D . .
H5A H 0.452(4) 0.546(4) 0.6229(7) 0.075 Uiso 1 1 d D . .
H5B H 0.446(4) 0.560(4) 0.5876(16) 0.075 Uiso 1 1 d D . .
N1 N 0.3560(3) 0.3823(3) 0.57250(12) 0.0472(12) Uani 1 1 d . . .
N2 N 0.5162(2) 0.3672(3) 0.58432(12) 0.0427(11) Uani 1 1 d . . .
N3 N 0.6054(3) 0.5474(3) 0.60430(13) 0.0473(11) Uani 1 1 d . . .
C1 C 0.3763(3) 0.3454(3) 0.51632(15) 0.0426(13) Uani 1 1 d . . .
C2 C 0.3470(3) 0.3036(3) 0.48601(16) 0.0480(14) Uani 1 1 d . . .
C3 C 0.2745(4) 0.2594(3) 0.48096(19) 0.0583(17) Uani 1 1 d . . .
H3 H 0.2574 0.2325 0.4598 0.070 Uiso 1 1 calc R . .
C4 C 0.2282(3) 0.2555(4) 0.5069(2) 0.0627(18) Uani 1 1 d . . .
C5 C 0.2531(3) 0.2955(3) 0.53891(18) 0.0535(15) Uani 1 1 d . . .
C6 C 0.2090(4) 0.2946(4) 0.5670(2) 0.069(2) Uani 1 1 d . . .
H6 H 0.1595 0.2651 0.5655 0.083 Uiso 1 1 calc R . .
C7 C 0.2386(4) 0.3364(5) 0.5961(2) 0.077(2) Uani 1 1 d . . .
H7 H 0.2099 0.3365 0.6150 0.092 Uiso 1 1 calc R . .
C8 C 0.3127(4) 0.3798(4) 0.59779(18) 0.0652(19) Uani 1 1 d . . .
H8 H 0.3323 0.4086 0.6182 0.078 Uiso 1 1 calc R . .
C9 C 0.3267(3) 0.3406(3) 0.54298(15) 0.0455(13) Uani 1 1 d . . .
C10 C 0.4834(3) 0.3779(3) 0.64393(15) 0.0392(12) Uani 1 1 d . . .
C11 C 0.4781(3) 0.3561(3) 0.67929(15) 0.0450(13) Uani 1 1 d . . .
C12 C 0.4964(3) 0.3051(3) 0.69081(17) 0.0522(15) Uani 1 1 d . . .
H12 H 0.4918 0.2922 0.7152 0.063 Uiso 1 1 calc R . .
C13 C 0.5206(3) 0.2750(3) 0.66696(18) 0.0517(15) Uani 1 1 d . . .
C14 C 0.5281(3) 0.2942(3) 0.62975(17) 0.0473(14) Uani 1 1 d . . .
C15 C 0.5531(3) 0.2665(3) 0.60285(19) 0.0541(16) Uani 1 1 d . . .
H15 H 0.5660 0.2325 0.6088 0.065 Uiso 1 1 calc R . .
C16 C 0.5586(3) 0.2890(3) 0.56864(19) 0.0555(16) Uani 1 1 d . . .
H16 H 0.5754 0.2707 0.5506 0.067 Uiso 1 1 calc R . .
C17 C 0.5394(3) 0.3391(3) 0.56004(17) 0.0517(15) Uani 1 1 d . . .
H17 H 0.5430 0.3538 0.5360 0.062 Uiso 1 1 calc R . .
C18 C 0.5096(3) 0.3449(3) 0.61909(15) 0.0407(12) Uani 1 1 d . . .
C19 C 0.6548(3) 0.5456(3) 0.54790(16) 0.0419(13) Uani 1 1 d . . .
C20 C 0.7153(3) 0.5656(3) 0.52793(16) 0.0480(14) Uani 1 1 d . . .
C21 C 0.7840(3) 0.6096(4) 0.5414(2) 0.0566(16) Uani 1 1 d . . .
H21 H 0.8236 0.6226 0.5266 0.068 Uiso 1 1 calc R . .
C22 C 0.7932(3) 0.6334(3) 0.5757(2) 0.0566(17) Uani 1 1 d . . .
C23 C 0.7338(3) 0.6143(3) 0.59873(18) 0.0490(14) Uani 1 1 d . . .
C24 C 0.7381(4) 0.6347(4) 0.63493(19) 0.0596(17) Uani 1 1 d . . .
H24 H 0.7827 0.6637 0.6456 0.072 Uiso 1 1 calc R . .
C25 C 0.6783(4) 0.6129(4) 0.65451(19) 0.0621(18) Uani 1 1 d . . .
H25 H 0.6807 0.6273 0.6785 0.074 Uiso 1 1 calc R . .
C26 C 0.6125(4) 0.5681(4) 0.63807(17) 0.0588(17) Uani 1 1 d . . .
H26 H 0.5712 0.5520 0.6520 0.071 Uiso 1 1 calc R . .
C27 C 0.6657(3) 0.5708(3) 0.58423(16) 0.0430(13) Uani 1 1 d . . .
O6 O 0.4342(4) 0.5166(3) 0.67043(18) 0.1022(19) Uiso 1 1 d D . .
O7 O 0.3829(15) 0.5975(13) 0.5690(7) 0.061(5) Uiso 0.17 1 d PD . .
O7' O 0.4257(14) 0.6258(15) 0.5592(7) 0.061(5) Uiso 0.17 1 d PD . .
O8 O 0.6222(19) 0.353(2) 0.7674(9) 0.079(7) Uiso 0.17 1 d P . .
O8' O 0.6227(16) 0.3037(19) 0.7711(9) 0.079(7) Uiso 0.17 1 d P . .
C28 C 0.3855(16) 0.5098(18) 0.6988(8) 0.160(6) Uiso 0.50 1 d PD . .
C28' C 0.3697(13) 0.5013(17) 0.6888(9) 0.160(6) Uiso 0.50 1 d PD . .
C29 C 0.4034(18) 0.5774(17) 0.7202(8) 0.160(6) Uiso 0.50 1 d PD . .
C29' C 0.3890(18) 0.5790(16) 0.6983(9) 0.160(6) Uiso 0.50 1 d PD . .
C30 C 0.3852(16) 0.6522(18) 0.5459(9) 0.133(12) Uiso 0.33 1 d PD . .
C31 C 0.3333 0.6667 0.5279(7) 0.167(10) Uiso 1 3 d SD . .

loop_
_atom_site_aniso_label
_atom_site_aniso_U_11
_atom_site_aniso_U_22
_atom_site_aniso_U_33
_atom_site_aniso_U_23
_atom_site_aniso_U_13
_atom_site_aniso_U_12
Dy1 0.04045(17) 0.05173(19) 0.02925(17) -0.00227(11) -0.00157(10) 0.02499(13)
Cl1 0.0684(11) 0.0802(11) 0.0468(9) -0.0223(8) -0.0054(8) 0.0379(9)
Cl2 0.0479(10) 0.1028(16) 0.1200(19) -0.0349(14) -0.0162(11) 0.0175(10)
Cl3 0.0752(10) 0.0532(9) 0.0349(8) 0.0004(6) 0.0067(7) 0.0285(8)
Cl4 0.0838(13) 0.0698(11) 0.0914(14) 0.0177(10) -0.0017(11) 0.0510(11)
Cl5 0.0565(9) 0.0816(11) 0.0488(9) 0.0060(8) 0.0111(7) 0.0408(9)
Cl6 0.0384(9) 0.0882(14) 0.1014(16) -0.0208(11) -0.0104(9) 0.0209(9)
O1 0.042(2) 0.058(2) 0.036(2) -0.0053(18) -0.0032(17) 0.0247(19)
O2 0.048(2) 0.052(2) 0.035(2) -0.0009(17) -0.0026(17) 0.0299(19)
O3 0.040(2) 0.061(2) 0.037(2) -0.0009(18) 0.0002(17) 0.026(2)
O4 0.051(3) 0.060(3) 0.032(2) -0.0002(19) 0.0020(18) 0.030(2)
O5 0.091(3) 0.080(3) 0.038(2) -0.005(2) 0.000(2) 0.059(3)
N1 0.048(3) 0.063(3) 0.032(2) 0.000(2) 0.000(2) 0.028(3)
N2 0.040(3) 0.055(3) 0.035(2) -0.006(2) -0.002(2) 0.025(2)
N3 0.048(3) 0.059(3) 0.037(3) -0.006(2) -0.004(2) 0.029(2)
C1 0.050(3) 0.046(3) 0.036(3) 0.003(2) -0.002(3) 0.028(3)
C2 0.054(4) 0.049(3) 0.044(3) -0.008(3) -0.006(3) 0.028(3)
C3 0.062(4) 0.053(4) 0.060(4) -0.016(3) -0.015(3) 0.029(3)
C4 0.045(4) 0.056(4) 0.075(5) -0.012(4) -0.012(3) 0.016(3)
C5 0.045(3) 0.058(4) 0.053(4) 0.004(3) -0.001(3) 0.022(3)
C6 0.042(4) 0.089(5) 0.066(5) 0.002(4) 0.003(3) 0.025(4)
C7 0.054(4) 0.116(7) 0.053(4) -0.003(4) 0.010(3) 0.037(4)
C8 0.060(4) 0.088(5) 0.044(4) -0.005(3) 0.003(3) 0.034(4)
C9 0.048(3) 0.052(3) 0.042(3) 0.002(3) -0.002(3) 0.029(3)
C10 0.032(3) 0.041(3) 0.040(3) 0.000(2) -0.002(2) 0.015(2)
C11 0.043(3) 0.045(3) 0.042(3) 0.004(3) 0.001(3) 0.018(3)
C12 0.057(4) 0.048(3) 0.044(3) 0.011(3) 0.002(3) 0.021(3)
C13 0.050(4) 0.044(3) 0.063(4) 0.002(3) -0.006(3) 0.025(3)
C14 0.037(3) 0.045(3) 0.057(4) -0.008(3) -0.010(3) 0.018(3)
C15 0.041(3) 0.046(3) 0.076(5) -0.009(3) -0.004(3) 0.022(3)
C16 0.047(3) 0.060(4) 0.065(4) -0.021(3) -0.008(3) 0.031(3)
C17 0.049(3) 0.062(4) 0.045(3) -0.011(3) -0.003(3) 0.028(3)
C18 0.040(3) 0.042(3) 0.040(3) -0.003(2) -0.004(2) 0.020(3)
C19 0.041(3) 0.043(3) 0.048(3) 0.004(3) -0.002(3) 0.026(3)
C20 0.046(3) 0.060(4) 0.049(3) 0.007(3) 0.001(3) 0.034(3)
C21 0.039(3) 0.057(4) 0.072(5) 0.008(3) 0.006(3) 0.022(3)
C22 0.036(3) 0.058(4) 0.075(5) -0.004(3) -0.003(3) 0.023(3)
C23 0.041(3) 0.048(3) 0.059(4) -0.004(3) -0.012(3) 0.023(3)
C24 0.051(4) 0.059(4) 0.067(4) -0.013(3) -0.018(3) 0.026(3)
C25 0.065(4) 0.072(4) 0.049(4) -0.013(3) -0.014(3) 0.034(4)
C26 0.055(4) 0.079(5) 0.044(4) -0.009(3) -0.005(3) 0.035(4)
C27 0.042(3) 0.043(3) 0.048(3) 0.002(3) 0.003(3) 0.024(3)

loop_
_atom_type_symbol
_atom_type_description
_atom_type_scat_dispersion_real
_atom_type_scat_dispersion_imag
_atom_type_scat_source
C C 0.0033 0.0016 'International Tables Vol C Tables 4.2.6.8 and 6.1.1.4'
H H 0.0000 0.0000 'International Tables Vol C Tables 4.2.6.8 and 6.1.1.4'
N N 0.0061 0.0033 'International Tables Vol C Tables 4.2.6.8 and 6.1.1.4'
O O 0.0106 0.0060 'International Tables Vol C Tables 4.2.6.8 and 6.1.1.4'
Dy Dy -0.1892 4.4098 'International Tables Vol C Tables 4.2.6.8 and 6.1.1.4'
Cl Cl 0.1484 0.1585 'International Tables Vol C Tables 4.2.6.8 and 6.1.1.4'

loop_
_geom_angle_atom_site_label_1
_geom_angle_atom_site_label_2
_geom_angle_atom_site_label_3
_geom_angle
_geom_angle_site_symmetry_1
_geom_angle_site_symmetry_3
_geom_angle_publ_flag
O3 Dy1 O1 78.64(13) . . ?
O3 Dy1 O2 131.19(13) . . ?
O1 Dy1 O2 124.88(14) . . ?
O3 Dy1 O5 122.49(17) . . ?
O1 Dy1 O5 134.04(15) . . ?
O2 Dy1 O5 74.43(14) . . ?
O3 Dy1 O4 81.20(14) . . ?
O1 Dy1 O4 76.89(14) . . ?
O2 Dy1 O4 140.73(13) . . ?
O5 Dy1 O4 68.30(15) . . ?
O3 Dy1 N2 81.68(14) . . ?
O1 Dy1 N2 76.34(14) . . ?
O2 Dy1 N2 66.95(14) . . ?
O5 Dy1 N2 140.98(15) . . ?
O4 Dy1 N2 150.53(14) . . ?
O3 Dy1 N1 143.85(14) . . ?
O1 Dy1 N1 65.71(14) . . ?
O2 Dy1 N1 77.82(14) . . ?
O5 Dy1 N1 81.87(18) . . ?
O4 Dy1 N1 85.01(15) . . ?
N2 Dy1 N1 95.01(16) . . ?
O3 Dy1 N3 65.46(14) . . ?
O1 Dy1 N3 142.30(14) . . ?
O2 Dy1 N3 76.11(14) . . ?
O5 Dy1 N3 78.33(17) . . ?
O4 Dy1 N3 107.15(15) . . ?
N2 Dy1 N3 87.07(15) . . ?
N1 Dy1 N3 150.63(15) . . ?
C1 O1 Dy1 123.5(3) . . ?
C10 O2 Dy1 121.8(3) . . ?
C19 O3 Dy1 125.0(3) . . ?
Dy1 O4 H4A 110(5) . . ?
Dy1 O4 H4B 122(5) . . ?
H4A O4 H4B 96(6) . . ?
Dy1 O5 H5A 135(5) . . ?
Dy1 O5 H5B 111(5) . . ?
H5A O5 H5B 114(7) . . ?
C8 N1 C9 117.5(5) . . ?
C8 N1 Dy1 125.8(4) . . ?
C9 N1 Dy1 116.6(4) . . ?
C17 N2 C18 118.6(5) . . ?
C17 N2 Dy1 124.6(4) . . ?
C18 N2 Dy1 116.7(3) . . ?
C26 N3 C27 117.8(5) . . ?
C26 N3 Dy1 126.6(4) . . ?
C27 N3 Dy1 115.5(4) . . ?
O1 C1 C2 125.5(5) . . ?
O1 C1 C9 118.9(5) . . ?
C2 C1 C9 115.6(5) . . ?
C1 C2 C3 123.6(6) . . ?
C1 C2 Cl1 119.0(5) . . ?
C3 C2 Cl1 117.4(5) . . ?
C4 C3 C2 119.7(6) . . ?
C4 C3 H3 120.2 . . ?
C2 C3 H3 120.2 . . ?
C3 C4 C5 120.8(6) . . ?
C3 C4 Cl2 119.2(5) . . ?
C5 C4 Cl2 119.9(5) . . ?
C9 C5 C6 117.3(6) . . ?
C9 C5 C4 118.2(6) . . ?
C6 C5 C4 124.4(6) . . ?
C7 C6 C5 119.4(6) . . ?
C7 C6 H6 120.3 . . ?
C5 C6 H6 120.3 . . ?
C6 C7 C8 119.3(7) . . ?
C6 C7 H7 120.3 . . ?
C8 C7 H7 120.3 . . ?
N1 C8 C7 123.7(7) . . ?
N1 C8 H8 118.2 . . ?
C7 C8 H8 118.2 . . ?
N1 C9 C5 122.8(6) . . ?
N1 C9 C1 115.1(5) . . ?
C5 C9 C1 122.1(6) . . ?
O2 C10 C11 125.9(5) . . ?
O2 C10 C18 119.1(5) . . ?
C11 C10 C18 114.9(5) . . ?
C10 C11 C12 123.2(5) . . ?
C10 C11 Cl3 119.4(4) . . ?
C12 C11 Cl3 117.5(4) . . ?
C13 C12 C11 120.6(6) . . ?
C13 C12 H12 119.7 . . ?
C11 C12 H12 119.7 . . ?
C12 C13 C14 120.5(5) . . ?
C12 C13 Cl4 119.8(5) . . ?
C14 C13 Cl4 119.7(5) . . ?
C18 C14 C15 117.3(6) . . ?
C18 C14 C13 117.7(5) . . ?
C15 C14 C13 125.0(6) . . ?
C16 C15 C14 119.9(6) . . ?
C16 C15 H15 120.0 . . ?
C14 C15 H15 120.0 . . ?
C15 C16 C17 119.7(6) . . ?
C15 C16 H16 120.1 . . ?
C17 C16 H16 120.1 . . ?
N2 C17 C16 122.8(6) . . ?
N2 C17 H17 118.6 . . ?
C16 C17 H17 118.6 . . ?
N2 C18 C14 121.7(5) . . ?
N2 C18 C10 115.1(5) . . ?
C14 C18 C10 123.1(5) . . ?
O3 C19 C20 125.4(5) . . ?
O3 C19 C27 118.6(5) . . ?
C20 C19 C27 116.0(5) . . ?
C19 C20 C21 123.1(6) . . ?
C19 C20 Cl5 119.0(5) . . ?
C21 C20 Cl5 117.8(5) . . ?
C22 C21 C20 120.0(6) . . ?
C22 C21 H21 120.0 . . ?
C20 C21 H21 120.0 . . ?
C21 C22 C23 121.0(6) . . ?
C21 C22 Cl6 119.7(5) . . ?
C23 C22 Cl6 119.3(6) . . ?
C24 C23 C27 117.4(6) . . ?
C24 C23 C22 125.1(6) . . ?
C27 C23 C22 117.5(6) . . ?
C25 C24 C23 120.2(6) . . ?
C25 C24 H24 119.9 . . ?
C23 C24 H24 119.9 . . ?
C24 C25 C26 118.5(6) . . ?
C24 C25 H25 120.7 . . ?
C26 C25 H25 120.7 . . ?
N3 C26 C25 123.7(6) . . ?
N3 C26 H26 118.1 . . ?
C25 C26 H26 118.1 . . ?
N3 C27 C23 122.2(5) . . ?
N3 C27 C19 115.3(5) . . ?
C23 C27 C19 122.4(5) . . ?
O8' O8 O8' 83(4) . 3_665 ?
O8 O8' O8 152(5) . 2_655 ?
O8 O8' O8' 109(3) . 2_655 ?
O8 O8' O8' 48(3) 2_655 2_655 ?
O8 O8' O8' 50(3) . 3_665 ?
O8 O8' O8' 107(3) 2_655 3_665 ?
O8' O8' O8' 60.00(2) 2_655 3_665 ?
O6 C28 C29 117(2) . . ?
O6 C28' C29' 99(2) . . ?
O7' C30 C31 168(3) . . ?
O7 C30 C31 137(3) . . ?
C30 C31 C30 101(2) 2_665 3_565 ?
C30 C31 C30 101(2) 2_665 . ?
C30 C31 C30 101(2) 3_565 . ?

loop_
_geom_bond_atom_site_label_1
_geom_bond_atom_site_label_2
_geom_bond_distance
_geom_bond_site_symmetry_2
_geom_bond_publ_flag
Dy1 O3 2.312(4) . ?
Dy1 O1 2.338(4) . ?
Dy1 O2 2.344(4) . ?
Dy1 O5 2.366(5) . ?
Dy1 O4 2.395(4) . ?
Dy1 N2 2.479(5) . ?
Dy1 N1 2.525(5) . ?
Dy1 N3 2.569(5) . ?
Cl1 C2 1.748(6) . ?
Cl2 C4 1.752(7) . ?
Cl3 C11 1.740(6) . ?
Cl4 C13 1.745(6) . ?
Cl5 C20 1.746(6) . ?
Cl6 C22 1.753(6) . ?
O1 C1 1.308(7) . ?
O2 C10 1.298(6) . ?
O3 C19 1.317(7) . ?
O4 H4A 0.83(6) . ?
O4 H4B 0.81(5) . ?
O5 H5A 0.82(3) . ?
O5 H5B 0.82(8) . ?
N1 C8 1.313(8) . ?
N1 C9 1.362(7) . ?
N2 C17 1.323(7) . ?
N2 C18 1.363(7) . ?
N3 C26 1.316(8) . ?
N3 C27 1.368(7) . ?
C1 C2 1.387(8) . ?
C1 C9 1.431(8) . ?
C2 C3 1.390(9) . ?
C3 C4 1.368(10) . ?
C3 H3 0.9400 . ?
C4 C5 1.412(9) . ?
C5 C9 1.407(8) . ?
C5 C6 1.410(9) . ?
C6 C7 1.353(10) . ?
C6 H6 0.9400 . ?
C7 C8 1.404(10) . ?
C7 H7 0.9400 . ?
C8 H8 0.9400 . ?
C10 C11 1.382(8) . ?
C10 C18 1.450(8) . ?
C11 C12 1.420(8) . ?
C12 C13 1.356(9) . ?
C12 H12 0.9400 . ?
C13 C14 1.430(9) . ?
C14 C18 1.408(8) . ?
C14 C15 1.409(9) . ?
C15 C16 1.346(9) . ?
C15 H15 0.9400 . ?
C16 C17 1.388(9) . ?
C16 H16 0.9400 . ?
C17 H17 0.9400 . ?
C19 C20 1.378(8) . ?
C19 C27 1.432(8) . ?
C20 C21 1.405(9) . ?
C21 C22 1.353(10) . ?
C21 H21 0.9400 . ?
C22 C23 1.427(9) . ?
C23 C24 1.406(9) . ?
C23 C27 1.407(8) . ?
C24 C25 1.353(10) . ?
C24 H24 0.9400 . ?
C25 C26 1.408(9) . ?
C25 H25 0.9400 . ?
C26 H26 0.9400 . ?
O6 C28' 1.442(18) . ?
O6 C28 1.451(18) . ?
O7 C30 1.449(18) . ?
O7' C30 1.363(18) . ?
O8 O8' 1.09(4) . ?
O8 O8' 1.12(4) 3_665 ?
O8' O8 1.12(4) 2_655 ?
O8' O8' 1.47(5) 2_655 ?
O8' O8' 1.47(5) 3_665 ?
C28 C29 1.540(18) . ?
C28' C29' 1.566(19) . ?
C30 C31 1.475(16) . ?
C31 C30 1.475(17) 2_665 ?
C31 C30 1.475(17) 3_565 ?

loop_
_geom_torsion_atom_site_label_1
_geom_torsion_atom_site_label_2
_geom_torsion_atom_site_label_3
_geom_torsion_atom_site_label_4
_geom_torsion
_geom_torsion_site_symmetry_1
_geom_torsion_site_symmetry_2
_geom_torsion_site_symmetry_3
_geom_torsion_site_symmetry_4
_geom_torsion_publ_flag
O3 Dy1 O1 C1 -171.3(4) . . . . ?
O2 Dy1 O1 C1 56.0(4) . . . . ?
O5 Dy1 O1 C1 -46.7(5) . . . . ?
O4 Dy1 O1 C1 -87.8(4) . . . . ?
N2 Dy1 O1 C1 104.6(4) . . . . ?
N1 Dy1 O1 C1 2.6(4) . . . . ?
N3 Dy1 O1 C1 171.0(4) . . . . ?
O3 Dy1 O2 C10 -49.5(4) . . . . ?
O1 Dy1 O2 C10 57.4(4) . . . . ?
O5 Dy1 O2 C10 -169.3(4) . . . . ?
O4 Dy1 O2 C10 172.0(3) . . . . ?
N2 Dy1 O2 C10 5.0(4) . . . . ?
N1 Dy1 O2 C10 105.8(4) . . . . ?
N3 Dy1 O2 C10 -87.8(4) . . . . ?
O1 Dy1 O3 C19 -165.2(4) . . . . ?
O2 Dy1 O3 C19 -38.4(5) . . . . ?
O5 Dy1 O3 C19 59.4(4) . . . . ?
O4 Dy1 O3 C19 116.5(4) . . . . ?
N2 Dy1 O3 C19 -87.5(4) . . . . ?
N1 Dy1 O3 C19 -174.6(4) . . . . ?
N3 Dy1 O3 C19 3.0(4) . . . . ?
O3 Dy1 N1 C8 -169.3(5) . . . . ?
O1 Dy1 N1 C8 -179.5(6) . . . . ?
O2 Dy1 N1 C8 42.9(5) . . . . ?
O5 Dy1 N1 C8 -32.9(5) . . . . ?
O4 Dy1 N1 C8 -101.6(6) . . . . ?
N2 Dy1 N1 C8 108.0(6) . . . . ?
N3 Dy1 N1 C8 15.0(7) . . . . ?
O3 Dy1 N1 C9 7.1(5) . . . . ?
O1 Dy1 N1 C9 -3.1(4) . . . . ?
O2 Dy1 N1 C9 -140.8(4) . . . . ?
O5 Dy1 N1 C9 143.5(4) . . . . ?
O4 Dy1 N1 C9 74.7(4) . . . . ?
N2 Dy1 N1 C9 -75.7(4) . . . . ?
N3 Dy1 N1 C9 -168.6(4) . . . . ?
O3 Dy1 N2 C17 -39.3(4) . . . . ?
O1 Dy1 N2 C17 41.0(4) . . . . ?
O2 Dy1 N2 C17 178.9(5) . . . . ?
O5 Dy1 N2 C17 -172.3(4) . . . . ?
O4 Dy1 N2 C17 15.7(6) . . . . ?
N1 Dy1 N2 C17 104.4(5) . . . . ?
N3 Dy1 N2 C17 -104.9(5) . . . . ?
O3 Dy1 N2 C18 137.6(4) . . . . ?
O1 Dy1 N2 C18 -142.1(4) . . . . ?
O2 Dy1 N2 C18 -4.2(4) . . . . ?
O5 Dy1 N2 C18 4.6(5) . . . . ?
O4 Dy1 N2 C18 -167.4(3) . . . . ?
N1 Dy1 N2 C18 -78.6(4) . . . . ?
N3 Dy1 N2 C18 72.0(4) . . . . ?
O3 Dy1 N3 C26 -179.6(6) . . . . ?
O1 Dy1 N3 C26 -160.5(5) . . . . ?
O2 Dy1 N3 C26 -30.5(5) . . . . ?
O5 Dy1 N3 C26 46.2(5) . . . . ?
O4 Dy1 N3 C26 108.9(5) . . . . ?
N2 Dy1 N3 C26 -97.4(5) . . . . ?
N1 Dy1 N3 C26 -2.4(7) . . . . ?
O3 Dy1 N3 C27 -2.0(4) . . . . ?
O1 Dy1 N3 C27 17.1(5) . . . . ?
O2 Dy1 N3 C27 147.2(4) . . . . ?
O5 Dy1 N3 C27 -136.2(4) . . . . ?
O4 Dy1 N3 C27 -73.5(4) . . . . ?
N2 Dy1 N3 C27 80.2(4) . . . . ?
N1 Dy1 N3 C27 175.2(4) . . . . ?
Dy1 O1 C1 C2 176.1(4) . . . . ?
Dy1 O1 C1 C9 -1.9(7) . . . . ?
O1 C1 C2 C3 -178.0(6) . . . . ?
C9 C1 C2 C3 0.0(9) . . . . ?
O1 C1 C2 Cl1 1.3(8) . . . . ?
C9 C1 C2 Cl1 179.4(4) . . . . ?
C1 C2 C3 C4 -0.5(10) . . . . ?
Cl1 C2 C3 C4 -179.8(5) . . . . ?
C2 C3 C4 C5 -0.2(11) . . . . ?
C2 C3 C4 Cl2 178.3(5) . . . . ?
C3 C4 C5 C9 1.2(10) . . . . ?
Cl2 C4 C5 C9 -177.3(5) . . . . ?
C3 C4 C5 C6 179.9(7) . . . . ?
Cl2 C4 C5 C6 1.5(10) . . . . ?
C9 C5 C6 C7 0.2(11) . . . . ?
C4 C5 C6 C7 -178.5(8) . . . . ?
C5 C6 C7 C8 -0.2(13) . . . . ?
C9 N1 C8 C7 0.5(11) . . . . ?
Dy1 N1 C8 C7 176.8(6) . . . . ?
C6 C7 C8 N1 -0.1(13) . . . . ?
C8 N1 C9 C5 -0.4(9) . . . . ?
Dy1 N1 C9 C5 -177.1(5) . . . . ?
C8 N1 C9 C1 -179.9(6) . . . . ?
Dy1 N1 C9 C1 3.5(6) . . . . ?
C6 C5 C9 N1 0.1(9) . . . . ?
C4 C5 C9 N1 178.9(6) . . . . ?
C6 C5 C9 C1 179.5(6) . . . . ?
C4 C5 C9 C1 -1.7(9) . . . . ?
O1 C1 C9 N1 -1.3(8) . . . . ?
C2 C1 C9 N1 -179.5(5) . . . . ?
O1 C1 C9 C5 179.2(5) . . . . ?
C2 C1 C9 C5 1.1(8) . . . . ?
Dy1 O2 C10 C11 174.5(4) . . . . ?
Dy1 O2 C10 C18 -5.3(6) . . . . ?
O2 C10 C11 C12 180.0(5) . . . . ?
C18 C10 C11 C12 -0.2(8) . . . . ?
O2 C10 C11 Cl3 -0.6(8) . . . . ?
C18 C10 C11 Cl3 179.3(4) . . . . ?
C10 C11 C12 C13 0.0(9) . . . . ?
Cl3 C11 C12 C13 -179.4(5) . . . . ?
C11 C12 C13 C14 0.1(9) . . . . ?
C11 C12 C13 Cl4 178.4(5) . . . . ?
C12 C13 C14 C18 0.0(9) . . . . ?
Cl4 C13 C14 C18 -178.3(4) . . . . ?
C12 C13 C14 C15 179.5(6) . . . . ?
Cl4 C13 C14 C15 1.2(8) . . . . ?
C18 C14 C15 C16 0.1(8) . . . . ?
C13 C14 C15 C16 -179.4(6) . . . . ?
C14 C15 C16 C17 -0.2(9) . . . . ?
C18 N2 C17 C16 -1.3(9) . . . . ?
Dy1 N2 C17 C16 175.5(4) . . . . ?
C15 C16 C17 N2 0.8(10) . . . . ?
C17 N2 C18 C14 1.3(8) . . . . ?
Dy1 N2 C18 C14 -175.8(4) . . . . ?
C17 N2 C18 C10 -179.6(5) . . . . ?
Dy1 N2 C18 C10 3.3(6) . . . . ?
C15 C14 C18 N2 -0.7(8) . . . . ?
C13 C14 C18 N2 178.9(5) . . . . ?
C15 C14 C18 C10 -179.7(5) . . . . ?
C13 C14 C18 C10 -0.2(8) . . . . ?
O2 C10 C18 N2 1.0(7) . . . . ?
C11 C10 C18 N2 -178.8(5) . . . . ?
O2 C10 C18 C14 -179.9(5) . . . . ?
C11 C10 C18 C14 0.2(8) . . . . ?
Dy1 O3 C19 C20 174.2(4) . . . . ?
Dy1 O3 C19 C27 -3.7(7) . . . . ?
O3 C19 C20 C21 -179.7(6) . . . . ?
C27 C19 C20 C21 -1.8(9) . . . . ?
O3 C19 C20 Cl5 -3.5(8) . . . . ?
C27 C19 C20 Cl5 174.4(4) . . . . ?
C19 C20 C21 C22 1.3(10) . . . . ?
Cl5 C20 C21 C22 -175.0(5) . . . . ?
C20 C21 C22 C23 0.2(10) . . . . ?
C20 C21 C22 Cl6 179.5(5) . . . . ?
C21 C22 C23 C24 178.2(6) . . . . ?
Cl6 C22 C23 C24 -1.2(9) . . . . ?
C21 C22 C23 C27 -0.9(9) . . . . ?
Cl6 C22 C23 C27 179.8(4) . . . . ?
C27 C23 C24 C25 -0.2(10) . . . . ?
C22 C23 C24 C25 -179.2(6) . . . . ?
C23 C24 C25 C26 1.6(11) . . . . ?
C27 N3 C26 C25 0.3(10) . . . . ?
Dy1 N3 C26 C25 177.9(5) . . . . ?
C24 C25 C26 N3 -1.8(11) . . . . ?
C26 N3 C27 C23 1.2(9) . . . . ?
Dy1 N3 C27 C23 -176.6(4) . . . . ?
C26 N3 C27 C19 178.9(5) . . . . ?
Dy1 N3 C27 C19 1.1(6) . . . . ?
C24 C23 C27 N3 -1.3(9) . . . . ?
C22 C23 C27 N3 177.8(5) . . . . ?
C24 C23 C27 C19 -178.8(5) . . . . ?
C22 C23 C27 C19 0.3(9) . . . . ?
O3 C19 C27 N3 1.4(7) . . . . ?
C20 C19 C27 N3 -176.7(5) . . . . ?
O3 C19 C27 C23 179.1(5) . . . . ?
C20 C19 C27 C23 1.0(8) . . . . ?
O8' O8 O8' O8 -38(12) 3_665 . . 2_655 ?
O8' O8 O8' O8' -9(3) 3_665 . . 2_655 ?
C28' O6 C28 C29 -123(9) . . . . ?
C28 O6 C28' C29' 68(7) . . . . ?
O7' C30 C31 C30 169(16) . . . 2_665 ?
O7 C30 C31 C30 116(3) . . . 2_665 ?
O7' C30 C31 C30 65(19) . . . 3_565 ?
O7 C30 C31 C30 13(6) . . . 3_565 ?
